data_7034190
loop_
_publ_author_name
'Venkateswarulu, M.'
'Pramanik, Avijit'
'Koner, Rik Rani'

_publ_section_title
;
 Novel metal-organic framework with tunable fluorescence property:
 supramolecular signaling platform for polynitrophenolics.
;
_journal_issue 14
_journal_name_full 'Dalton transactions (Cambridge, England : 2003)'
_journal_page_first 6348
_journal_page_last 6352
_journal_paper_doi 10.1039/c5dt00489f
_journal_volume 44
_journal_year 2015
_chemical_formula_sum 'C45 H30 Cd2.5 N2 O13'
_chemical_formula_weight 1087.71
_chemical_name_systematic
; 
 ? 
;
_space_group_IT_number 14
_symmetry_space_group_name_Hall '-P 2ybc'
_symmetry_space_group_name_H-M 'P 1 21/c 1'
_atom_sites_solution_hydrogens geom
_atom_sites_solution_primary direct
_atom_sites_solution_secondary difmap
_audit_creation_method SHELXL-97
_audit_update_record
;
2015-01-12 deposited with the CCDC.
2015-02-25 downloaded from the CCDC.
;
_cell_angle_alpha 90.00
_cell_angle_beta 108.061(3)
_cell_angle_gamma 90.00
_cell_formula_units_Z 4
_cell_length_a 14.6163(3)
_cell_length_b 23.1639(4)
_cell_length_c 15.7113(4)
_cell_measurement_temperature 293(2)
_cell_volume 5057.3(2)
_computing_structure_refinement 'SHELXL-97 (Sheldrick, 1997)'
_computing_structure_solution 'SHELXS-97 (Sheldrick, 1990)'
_diffrn_ambient_temperature 293(2)
_diffrn_measured_fraction_theta_full 0.999
_diffrn_measured_fraction_theta_max 0.999
_diffrn_radiation_monochromator graphite
_diffrn_radiation_source 'fine-focus sealed tube'
_diffrn_radiation_type MoK\a
_diffrn_radiation_wavelength 0.71073
_diffrn_reflns_av_R_equivalents 0.0447
_diffrn_reflns_av_sigmaI/netI 0.0377
_diffrn_reflns_limit_h_max 18
_diffrn_reflns_limit_h_min -18
_diffrn_reflns_limit_k_max 28
_diffrn_reflns_limit_k_min -28
_diffrn_reflns_limit_l_max 16
_diffrn_reflns_limit_l_min -19
_diffrn_reflns_number 47958
_diffrn_reflns_theta_full 26.37
_diffrn_reflns_theta_max 26.37
_diffrn_reflns_theta_min 2.96
_exptl_absorpt_coefficient_mu 1.103
_exptl_crystal_density_diffrn 1.429
_exptl_crystal_density_method 'not measured'
_exptl_crystal_F_000 2152
_refine_diff_density_max 1.117
_refine_diff_density_min -2.034
_refine_diff_density_rms 0.123
_refine_ls_extinction_method none
_refine_ls_goodness_of_fit_ref 1.046
_refine_ls_hydrogen_treatment mixed
_refine_ls_matrix_type full
_refine_ls_number_parameters 539
_refine_ls_number_reflns 10323
_refine_ls_number_restraints 0
_refine_ls_restrained_S_all 1.046
_refine_ls_R_factor_all 0.0574
_refine_ls_R_factor_gt 0.0457
_refine_ls_shift/su_max 0.001
_refine_ls_shift/su_mean 0.000
_refine_ls_structure_factor_coef Fsqd
_refine_ls_weighting_details 'calc w=1/[\s^2^(Fo^2^)+(0.0881P)^2^+2.9047P] where P=(Fo^2^+2Fc^2^)/3'
_refine_ls_weighting_scheme calc
_refine_ls_wR_factor_gt 0.1358
_refine_ls_wR_factor_ref 0.1418
_reflns_number_gt 8303
_reflns_number_total 10323
_reflns_threshold_expression >2sigma(I)
_cod_data_source_file c5dt00489f2.cif
_cod_data_source_block mof3-venkylt
_cod_depositor_comments 'Adding full bibliography for 7034190.cif.'
_cod_original_cell_volume 5057.30(19)
_cod_original_formula_sum 'C45 H30 Cd2.50 N2 O13'
_cod_database_code 7034190

loop_
_symmetry_equiv_pos_as_xyz
'x, y, z'
'-x, y+1/2, -z+1/2'
'-x, -y, -z'
'x, -y-1/2, z-1/2'

loop_
_atom_site_label
_atom_site_type_symbol
_atom_site_fract_x
_atom_site_fract_y
_atom_site_fract_z
_atom_site_U_iso_or_equiv
_atom_site_adp_type
_atom_site_occupancy
_atom_site_symmetry_multiplicity
_atom_site_calc_flag
_atom_site_refinement_flags
Cd1 Cd 0.5000 0.5000 0.0000 0.03068(13) Uani 1 2 d S
Cd2 Cd 0.73518(2) 0.438978(13) 0.08513(2) 0.02982(11) Uani 1 1 d .
Cd3 Cd 0.76406(3) 0.302671(14) 0.20212(2) 0.03605(11) Uani 1 1 d .
O25 O 0.5464(3) 0.40771(13) 0.0171(2) 0.0407(8) Uani 1 1 d .
O59 O 0.3935(3) 0.48508(14) 0.0670(2) 0.0419(8) Uani 1 1 d .
O30 O 0.8300(2) 0.34510(16) 0.0993(2) 0.0416(8) Uani 1 1 d .
O58 O 0.7226(2) 0.45127(15) -0.0580(2) 0.0417(8) Uani 1 1 d .
O24 O 0.6503(2) 0.37831(14) 0.1415(3) 0.0429(8) Uani 1 1 d .
O28 O 0.6087(3) 0.51855(14) 0.1326(2) 0.0453(8) Uani 1 1 d .
O53 O 0.6697(3) 0.22227(16) 0.2031(2) 0.0480(9) Uani 1 1 d .
O31 O -0.1020(3) 0.42775(19) 0.1191(3) 0.0640(11) Uani 1 1 d .
C11 C 0.2841(3) 0.2130(2) 0.2305(4) 0.0412(11) Uani 1 1 d .
O27 O 0.7601(3) 0.52666(17) 0.1366(3) 0.0558(10) Uani 1 1 d .
O52 O 0.6544(3) 0.25673(16) 0.0696(2) 0.0530(9) Uani 1 1 d .
C12 C 0.3539(3) 0.1745(2) 0.2190(3) 0.0376(11) Uani 1 1 d .
H12 H 0.3913 0.1847 0.1831 0.045 Uiso 1 1 calc R
C21 C 0.5061(3) 0.32682(19) 0.1989(3) 0.0356(10) Uani 1 1 d .
H21 H 0.5669 0.3301 0.2407 0.043 Uiso 1 1 calc R
N10 N 0.2684(3) 0.26689(19) 0.1861(4) 0.0524(12) Uani 1 1 d .
O60 O 0.9065(3) 0.2549(2) 0.2750(3) 0.0836(15) Uani 1 1 d .
H60A H 0.9756 0.2737 0.3202 0.125 Uiso 1 1 d R
H60B H 0.9227 0.2073 0.2727 0.125 Uiso 1 1 d R
C48 C 0.5494(4) 0.1800(2) 0.0805(3) 0.0377(10) Uani 1 1 d .
N38 N 0.3476(3) 0.44844(18) 0.4544(3) 0.0433(10) Uani 1 1 d .
C49 C 0.4848(4) 0.1890(2) -0.0032(3) 0.0483(13) Uani 1 1 d .
H49 H 0.4881 0.2231 -0.0335 0.058 Uiso 1 1 calc R
C20 C 0.4895(3) 0.34952(18) 0.1133(3) 0.0342(10) Uani 1 1 d .
C22 C 0.4337(3) 0.29964(19) 0.2224(3) 0.0364(11) Uani 1 1 d .
H22 H 0.4459 0.2846 0.2797 0.044 Uiso 1 1 calc R
C35 C 0.3385(3) 0.49457(18) 0.1920(3) 0.0321(9) Uani 1 1 d .
C36 C 0.4171(3) 0.46611(19) 0.2472(3) 0.0357(10) Uani 1 1 d .
H36 H 0.4681 0.4566 0.2261 0.043 Uiso 1 1 calc R
C39 C 0.3166(4) 0.4909(2) 0.5058(3) 0.0445(12) Uani 1 1 d .
C45 C 0.4119(4) 0.4041(2) 0.5003(3) 0.0405(11) Uani 1 1 d .
C47 C 0.5419(4) 0.1298(2) 0.1247(3) 0.0374(10) Uani 1 1 d .
H47 H 0.5835 0.1237 0.1822 0.045 Uiso 1 1 calc R
C17 C 0.3434(3) 0.2946(2) 0.1614(4) 0.0415(12) Uani 1 1 d .
C23 C 0.5658(3) 0.38094(17) 0.0882(3) 0.0341(10) Uani 1 1 d .
C37 C 0.4215(4) 0.4516(2) 0.3329(3) 0.0380(11) Uani 1 1 d .
H37 H 0.4764 0.4337 0.3699 0.046 Uiso 1 1 calc R
O56 O 0.7373(3) 0.3296(3) 0.3356(3) 0.0795(15) Uani 1 1 d .
C34 C 0.2621(4) 0.5071(2) 0.2238(3) 0.0406(11) Uani 1 1 d .
H34 H 0.2093 0.5273 0.1875 0.049 Uiso 1 1 calc R
C16 C 0.2295(4) 0.1979(2) 0.2861(4) 0.0479(13) Uani 1 1 d .
H16 H 0.1871 0.2242 0.2982 0.057 Uiso 1 1 calc R
C13 C 0.3664(3) 0.12161(19) 0.2613(3) 0.0352(10) Uani 1 1 d .
H13 H 0.4152 0.0971 0.2571 0.042 Uiso 1 1 calc R
C51 C 0.6296(4) 0.2222(2) 0.1204(3) 0.0395(11) Uani 1 1 d .
C14 C 0.3065(3) 0.10490(19) 0.3102(3) 0.0366(10) Uani 1 1 d .
C57 C 0.3362(3) 0.51127(19) 0.0989(3) 0.0330(10) Uani 1 1 d .
C8 C 0.0042(4) 0.2886(2) 0.1160(4) 0.0486(13) Uani 1 1 d .
H8 H -0.0514 0.2666 0.0941 0.058 Uiso 1 1 calc R
C33 C 0.2632(4) 0.4902(2) 0.3088(3) 0.0425(12) Uani 1 1 d .
H33 H 0.2099 0.4968 0.3279 0.051 Uiso 1 1 calc R
C32 C 0.3447(4) 0.4631(2) 0.3656(3) 0.0372(10) Uani 1 1 d .
C7 C -0.0025(4) 0.3464(2) 0.1317(4) 0.0463(13) Uani 1 1 d .
C19 C 0.3980(4) 0.3440(2) 0.0523(3) 0.0436(12) Uani 1 1 d .
H19 H 0.3854 0.3587 -0.0054 0.052 Uiso 1 1 calc R
C26 C 0.6844(4) 0.5460(2) 0.1496(3) 0.0394(11) Uani 1 1 d .
C46 C 0.4739(4) 0.0881(2) 0.0857(3) 0.0393(11) Uani 1 1 d .
H46 H 0.4700 0.0547 0.1173 0.047 Uiso 1 1 calc R
C15 C 0.2401(4) 0.1428(2) 0.3228(4) 0.0490(13) Uani 1 1 d .
H15 H 0.2011 0.1315 0.3567 0.059 Uiso 1 1 calc R
C4 C 0.1775(4) 0.2943(2) 0.1662(4) 0.0454(13) Uani 1 1 d .
C18 C 0.3251(4) 0.3168(2) 0.0768(4) 0.0520(14) Uani 1 1 d .
H18 H 0.2638 0.3138 0.0358 0.062 Uiso 1 1 calc R
C9 C 0.0934(4) 0.2628(2) 0.1327(4) 0.0521(14) Uani 1 1 d .
H9 H 0.0971 0.2236 0.1213 0.063 Uiso 1 1 calc R
O55 O 0.8154(3) 0.3972(3) 0.2833(4) 0.113(2) Uani 1 1 d .
C40 C 0.3299(4) 0.5497(2) 0.4952(4) 0.0489(13) Uani 1 1 d .
H40 H 0.3584 0.5620 0.4530 0.059 Uiso 1 1 calc R
C50 C 0.4149(4) 0.1484(2) -0.0434(3) 0.0486(13) Uani 1 1 d .
H50 H 0.3703 0.1559 -0.0990 0.058 Uiso 1 1 calc R
C44 C 0.2757(4) 0.4733(3) 0.5708(3) 0.0533(14) Uani 1 1 d .
H44 H 0.2678 0.4344 0.5808 0.064 Uiso 1 1 calc R
C29 C -0.0990(4) 0.3729(2) 0.1156(3) 0.0440(12) Uani 1 1 d .
C6 C 0.0825(4) 0.3789(2) 0.1630(4) 0.0535(14) Uani 1 1 d .
H6 H 0.0789 0.4184 0.1721 0.064 Uiso 1 1 calc R
C41 C 0.3016(4) 0.5899(3) 0.5463(4) 0.0571(15) Uani 1 1 d .
H41 H 0.3102 0.6289 0.5373 0.069 Uiso 1 1 calc R
C5 C 0.1718(4) 0.3525(2) 0.1806(5) 0.0567(15) Uani 1 1 d .
H5 H 0.2277 0.3743 0.2021 0.068 Uiso 1 1 calc R
C43 C 0.2463(4) 0.5162(4) 0.6212(4) 0.069(2) Uani 1 1 d .
H43 H 0.2163 0.5050 0.6628 0.083 Uiso 1 1 calc R
C42 C 0.2610(4) 0.5734(3) 0.6102(4) 0.0574(16) Uani 1 1 d .
C54 C 0.7678(4) 0.3806(4) 0.3330(5) 0.076(2) Uani 1 1 d .

loop_
_atom_site_aniso_label
_atom_site_aniso_U_11
_atom_site_aniso_U_22
_atom_site_aniso_U_33
_atom_site_aniso_U_23
_atom_site_aniso_U_13
_atom_site_aniso_U_12
Cd1 0.0307(2) 0.0319(2) 0.0311(2) 0.00079(17) 0.01189(18) 0.00513(18)
Cd2 0.02776(18) 0.02676(17) 0.0392(2) 0.00724(13) 0.01661(13) 0.00925(12)
Cd3 0.0427(2) 0.0364(2) 0.03355(19) 0.00455(14) 0.01835(15) 0.00606(15)
O25 0.061(2) 0.0267(15) 0.0455(19) -0.0008(14) 0.0326(17) -0.0015(15)
O59 0.061(2) 0.0342(17) 0.0455(19) 0.0051(15) 0.0374(17) 0.0050(16)
O30 0.0301(18) 0.064(2) 0.0337(18) 0.0126(16) 0.0144(14) 0.0192(17)
O58 0.047(2) 0.0474(19) 0.0354(18) 0.0056(15) 0.0195(15) 0.0111(16)
O24 0.0340(18) 0.0335(17) 0.070(2) 0.0110(16) 0.0286(17) 0.0027(14)
O28 0.056(2) 0.0358(17) 0.0353(18) -0.0051(14) 0.0021(15) -0.0097(17)
O53 0.055(2) 0.048(2) 0.039(2) -0.0016(16) 0.0122(16) -0.0057(17)
O31 0.043(2) 0.070(3) 0.083(3) 0.020(2) 0.025(2) 0.025(2)
C11 0.031(2) 0.034(2) 0.063(3) 0.016(2) 0.020(2) 0.007(2)
O27 0.049(2) 0.052(2) 0.063(2) -0.0226(19) 0.0118(18) 0.0137(18)
O52 0.064(2) 0.056(2) 0.044(2) -0.0015(18) 0.0237(18) -0.0085(19)
C12 0.032(2) 0.036(2) 0.051(3) 0.012(2) 0.022(2) 0.006(2)
C21 0.033(2) 0.030(2) 0.047(3) 0.007(2) 0.018(2) 0.0051(19)
N10 0.029(2) 0.040(2) 0.097(4) 0.034(2) 0.031(2) 0.0155(18)
O60 0.074(3) 0.095(4) 0.091(4) 0.043(3) 0.040(3) 0.025(3)
C48 0.050(3) 0.038(2) 0.031(2) -0.0106(19) 0.021(2) 0.002(2)
N38 0.060(3) 0.047(2) 0.028(2) 0.0050(17) 0.0223(19) 0.010(2)
C49 0.069(4) 0.037(3) 0.040(3) 0.001(2) 0.018(3) 0.002(3)
C20 0.045(3) 0.022(2) 0.041(3) 0.0079(18) 0.022(2) 0.0141(19)
C22 0.037(3) 0.036(2) 0.044(3) 0.016(2) 0.023(2) 0.012(2)
C35 0.040(2) 0.032(2) 0.028(2) -0.0016(17) 0.0163(19) 0.0040(19)
C36 0.045(3) 0.032(2) 0.037(2) -0.0016(19) 0.023(2) 0.005(2)
C39 0.039(3) 0.067(3) 0.032(2) -0.002(2) 0.018(2) 0.005(2)
C45 0.051(3) 0.043(3) 0.034(2) 0.008(2) 0.022(2) 0.001(2)
C47 0.049(3) 0.040(3) 0.026(2) -0.0017(19) 0.016(2) 0.008(2)
C17 0.031(2) 0.031(2) 0.069(3) 0.023(2) 0.024(2) 0.011(2)
C23 0.041(3) 0.0195(19) 0.049(3) 0.0015(19) 0.024(2) 0.0048(19)
C37 0.045(3) 0.039(2) 0.031(2) 0.0046(19) 0.013(2) 0.011(2)
O56 0.056(3) 0.104(4) 0.071(3) -0.049(3) 0.010(2) 0.010(3)
C34 0.036(3) 0.048(3) 0.040(3) 0.008(2) 0.014(2) 0.013(2)
C16 0.040(3) 0.047(3) 0.066(4) 0.022(3) 0.029(3) 0.012(2)
C13 0.031(2) 0.031(2) 0.044(3) 0.0014(19) 0.0116(19) 0.0077(19)
C51 0.048(3) 0.038(2) 0.035(3) -0.004(2) 0.017(2) 0.009(2)
C14 0.029(2) 0.033(2) 0.042(3) 0.011(2) 0.0017(19) -0.0025(19)
C57 0.042(3) 0.027(2) 0.034(2) -0.0012(18) 0.018(2) -0.003(2)
C8 0.034(3) 0.051(3) 0.063(3) 0.012(3) 0.019(2) 0.003(2)
C33 0.041(3) 0.058(3) 0.037(3) 0.002(2) 0.024(2) 0.009(2)
C32 0.052(3) 0.038(2) 0.025(2) -0.0034(19) 0.017(2) 0.001(2)
C7 0.038(3) 0.051(3) 0.057(3) 0.018(2) 0.025(2) 0.017(2)
C19 0.043(3) 0.044(3) 0.045(3) 0.019(2) 0.014(2) 0.005(2)
C26 0.047(3) 0.033(2) 0.029(2) -0.0052(19) -0.001(2) 0.006(2)
C46 0.051(3) 0.036(2) 0.038(3) -0.004(2) 0.024(2) 0.000(2)
C15 0.043(3) 0.055(3) 0.056(3) 0.023(3) 0.025(2) 0.007(2)
C4 0.033(3) 0.041(3) 0.069(4) 0.024(2) 0.025(2) 0.012(2)
C18 0.030(3) 0.055(3) 0.066(4) 0.027(3) 0.009(2) 0.002(2)
C9 0.041(3) 0.040(3) 0.082(4) 0.017(3) 0.028(3) 0.011(2)
O55 0.053(3) 0.192(6) 0.108(4) -0.102(4) 0.046(3) -0.032(3)
C40 0.049(3) 0.056(3) 0.049(3) -0.008(3) 0.025(2) 0.002(3)
C50 0.063(3) 0.051(3) 0.031(3) 0.000(2) 0.013(2) 0.001(3)
C44 0.059(3) 0.074(4) 0.032(3) -0.002(3) 0.022(2) 0.001(3)
C29 0.042(3) 0.057(3) 0.036(3) 0.017(2) 0.016(2) 0.024(3)
C6 0.036(3) 0.046(3) 0.083(4) 0.018(3) 0.024(3) 0.012(2)
C41 0.043(3) 0.066(4) 0.066(4) -0.024(3) 0.022(3) 0.003(3)
C5 0.033(3) 0.043(3) 0.096(5) 0.012(3) 0.023(3) 0.008(2)
C43 0.046(3) 0.133(7) 0.035(3) -0.021(4) 0.024(2) -0.001(4)
C42 0.041(3) 0.073(4) 0.059(4) -0.033(3) 0.017(3) -0.010(3)
C54 0.027(3) 0.134(7) 0.067(4) -0.047(4) 0.013(3) -0.004(4)

loop_
_atom_type_symbol
_atom_type_description
_atom_type_scat_dispersion_real
_atom_type_scat_dispersion_imag
_atom_type_scat_source
C C 0.0033 0.0016 'International Tables Vol C Tables 4.2.6.8 and 6.1.1.4'
H H 0.0000 0.0000 'International Tables Vol C Tables 4.2.6.8 and 6.1.1.4'
Cd Cd -0.8075 1.2024 'International Tables Vol C Tables 4.2.6.8 and 6.1.1.4'
N N 0.0061 0.0033 'International Tables Vol C Tables 4.2.6.8 and 6.1.1.4'
O O 0.0106 0.0060 'International Tables Vol C Tables 4.2.6.8 and 6.1.1.4'

loop_
_geom_angle_atom_site_label_1
_geom_angle_atom_site_label_2
_geom_angle_atom_site_label_3
_geom_angle
_geom_angle_site_symmetry_1
_geom_angle_site_symmetry_3
O59 Cd1 O59 180.00(17) 3_665 .
O59 Cd1 O25 88.52(12) 3_665 .
O59 Cd1 O25 91.48(12) . .
O59 Cd1 O25 91.48(12) 3_665 3_665
O59 Cd1 O25 88.52(12) . 3_665
O25 Cd1 O25 180.0 . 3_665
O59 Cd1 O28 89.33(14) 3_665 3_665
O59 Cd1 O28 90.67(14) . 3_665
O25 Cd1 O28 91.71(13) . 3_665
O25 Cd1 O28 88.29(13) 3_665 3_665
O59 Cd1 O28 90.67(14) 3_665 .
O59 Cd1 O28 89.33(14) . .
O25 Cd1 O28 88.29(13) . .
O25 Cd1 O28 91.71(13) 3_665 .
O28 Cd1 O28 180.00(17) 3_665 .
O27 Cd2 O58 102.05(15) . .
O27 Cd2 O24 119.34(15) . .
O58 Cd2 O24 127.03(14) . .
O27 Cd2 O31 88.71(15) . 1_655
O58 Cd2 O31 90.24(14) . 1_655
O24 Cd2 O31 120.15(14) . 1_655
O27 Cd2 O30 137.72(13) . .
O58 Cd2 O30 94.02(11) . .
O24 Cd2 O30 77.44(11) . .
O31 Cd2 O30 52.02(14) 1_655 .
O53 Cd3 O60 93.31(16) . .
O53 Cd3 O56 86.72(17) . .
O60 Cd3 O56 93.36(17) . .
O53 Cd3 O30 135.65(13) . .
O60 Cd3 O30 92.43(13) . .
O56 Cd3 O30 136.72(18) . .
O53 Cd3 O24 104.37(12) . .
O60 Cd3 O24 161.57(17) . .
O56 Cd3 O24 82.70(16) . .
O30 Cd3 O24 78.62(11) . .
O53 Cd3 O52 54.67(12) . .
O60 Cd3 O52 117.62(17) . .
O56 Cd3 O52 129.31(15) . .
O30 Cd3 O52 84.07(13) . .
O24 Cd3 O52 77.81(13) . .
O53 Cd3 O55 140.91(15) . .
O60 Cd3 O55 94.8(2) . .
O56 Cd3 O55 54.7(2) . .
O30 Cd3 O55 82.10(17) . .
O24 Cd3 O55 68.20(17) . .
O52 Cd3 O55 145.18(19) . .
O53 Cd3 C54 113.6(2) . .
O60 Cd3 C54 98.0(2) . .
O56 Cd3 C54 27.7(2) . .
O30 Cd3 C54 109.1(2) . .
O24 Cd3 C54 70.42(19) . .
O52 Cd3 C54 141.83(15) . .
O55 Cd3 C54 27.4(2) . .
O53 Cd3 C51 27.20(13) . .
O60 Cd3 C51 108.15(18) . .
O56 Cd3 C51 108.00(17) . .
O30 Cd3 C51 110.71(14) . .
O24 Cd3 C51 90.14(13) . .
O52 Cd3 C51 27.53(13) . .
O55 Cd3 C51 152.69(15) . .
C54 Cd3 C51 130.69(18) . .
C23 O25 Cd1 124.6(3) . .
C57 O59 Cd1 141.9(3) . .
C29 O30 Cd3 127.1(3) 1_655 .
C29 O30 Cd2 88.3(3) 1_655 .
Cd3 O30 Cd2 95.13(11) . .
C57 O58 Cd2 116.0(3) 3_665 .
C23 O24 Cd2 104.9(3) . .
C23 O24 Cd3 135.6(3) . .
Cd2 O24 Cd3 102.40(12) . .
C26 O28 Cd1 129.2(3) . .
C51 O53 Cd3 94.7(3) . .
C29 O31 Cd2 98.7(4) . 1_455
C16 C11 C12 119.9(4) . .
C16 C11 N10 119.5(4) . .
C12 C11 N10 120.6(4) . .
C26 O27 Cd2 109.7(3) . .
C51 O52 Cd3 88.8(3) . .
C13 C12 C11 119.6(4) . .
C22 C21 C20 120.8(5) . .
C11 N10 C4 120.2(4) . .
C11 N10 C17 120.8(4) . .
C4 N10 C17 119.1(4) . .
C49 C48 C47 118.2(5) . .
C49 C48 C51 120.9(5) . .
C47 C48 C51 120.8(4) . .
C32 N38 C45 118.7(4) . .
C32 N38 C39 118.1(4) . .
C45 N38 C39 118.9(4) . .
C48 C49 C50 121.4(5) . .
C19 C20 C21 118.3(4) . .
C19 C20 C23 120.2(4) . .
C21 C20 C23 121.4(4) . .
C17 C22 C21 120.3(4) . .
C36 C35 C34 118.8(4) . .
C36 C35 C57 120.0(4) . .
C34 C35 C57 121.2(4) . .
C37 C36 C35 120.8(4) . .
C40 C39 C44 118.7(5) . .
C40 C39 N38 121.6(4) . .
C44 C39 N38 119.6(5) . .
C46 C45 C50 118.7(5) 4_566 4_566
C46 C45 N38 121.8(4) 4_566 .
C50 C45 N38 119.5(4) 4_566 .
C48 C47 C46 121.6(4) . .
C18 C17 C22 120.0(4) . .
C18 C17 N10 119.9(5) . .
C22 C17 N10 120.2(5) . .
O25 C23 O24 122.0(4) . .
O25 C23 C20 120.5(4) . .
O24 C23 C20 117.5(4) . .
C36 C37 C32 121.1(4) . .
C54 O56 Cd3 93.6(4) . .
C35 C34 C33 121.1(4) . .
C15 C16 C11 118.6(5) . .
C12 C13 C14 120.2(4) . .
O53 C51 O52 121.6(5) . .
O53 C51 C48 119.2(4) . .
O52 C51 C48 119.2(4) . .
O53 C51 Cd3 58.1(3) . .
O52 C51 Cd3 63.7(3) . .
C48 C51 Cd3 174.5(3) . .
C15 C14 C13 119.9(4) . .
C15 C14 C26 120.0(5) . 2_645
C13 C14 C26 120.1(4) . 2_645
O58 C57 O59 124.6(4) 3_665 .
O58 C57 C35 118.9(4) 3_665 .
O59 C57 C35 116.5(4) . .
C7 C8 C9 120.3(5) . .
C34 C33 C32 119.6(4) . .
C37 C32 C33 118.4(4) . .
C37 C32 N38 122.1(4) . .
C33 C32 N38 119.5(4) . .
C8 C7 C6 118.7(5) . .
C8 C7 C29 119.4(5) . .
C6 C7 C29 121.9(5) . .
C20 C19 C18 120.4(5) . .
O28 C26 O27 123.5(4) . .
O28 C26 C14 121.3(5) . 2_655
O27 C26 C14 115.1(4) . 2_655
C45 C46 C47 120.2(5) 4_565 .
C14 C15 C16 121.4(5) . .
C5 C4 C9 119.2(5) . .
C5 C4 N10 120.3(5) . .
C9 C4 N10 120.5(5) . .
C17 C18 C19 120.2(5) . .
C8 C9 C4 121.1(5) . .
C54 O55 Cd3 85.0(5) . .
C41 C40 C39 120.9(5) . .
C49 C50 C45 119.7(5) . 4_565
C39 C44 C43 118.5(6) . .
O30 C29 O31 121.0(5) 1_455 .
O30 C29 C7 122.3(5) 1_455 .
O31 C29 C7 116.6(5) . .
C5 C6 C7 120.6(5) . .
C42 C41 C40 121.2(6) . .
C4 C5 C6 120.0(5) . .
C42 C43 C44 121.6(6) . .
C43 C42 C41 119.0(5) . .
C43 C42 C54 121.4(6) . 3_666
C41 C42 C54 119.6(7) . 3_666
O55 C54 O56 124.9(7) . .
O55 C54 C42 117.0(8) . 3_666
O56 C54 C42 117.9(6) . 3_666
O55 C54 Cd3 67.6(4) . .
O56 C54 Cd3 58.7(3) . .
C42 C54 Cd3 163.1(4) 3_666 .

loop_
_geom_bond_atom_site_label_1
_geom_bond_atom_site_label_2
_geom_bond_distance
_geom_bond_site_symmetry_2
Cd1 O59 2.161(3) 3_665
Cd1 O59 2.161(3) .
Cd1 O25 2.234(3) .
Cd1 O25 2.234(3) 3_665
Cd1 O28 2.236(3) 3_665
Cd1 O28 2.236(3) .
Cd2 O27 2.175(4) .
Cd2 O58 2.217(3) .
Cd2 O24 2.232(3) .
Cd2 O31 2.286(4) 1_655
Cd2 O30 2.551(3) .
Cd3 O53 2.321(4) .
Cd3 O60 2.322(5) .
Cd3 O56 2.333(4) .
Cd3 O30 2.339(3) .
Cd3 O24 2.400(3) .
Cd3 O52 2.443(4) .
Cd3 O55 2.528(5) .
Cd3 C54 2.724(7) .
Cd3 C51 2.724(5) .
O25 C23 1.231(5) .
O59 C57 1.257(5) .
O30 C29 1.180(6) 1_655
O58 C57 1.250(5) 3_665
O24 C23 1.260(6) .
O28 C26 1.232(6) .
O53 C51 1.249(6) .
O31 C29 1.272(7) .
O31 Cd2 2.286(4) 1_455
C11 C16 1.397(7) .
C11 C12 1.409(6) .
C11 N10 1.413(6) .
O27 C26 1.267(6) .
O52 C51 1.259(6) .
C12 C13 1.378(6) .
C21 C22 1.377(6) .
C21 C20 1.393(6) .
N10 C4 1.417(6) .
N10 C17 1.424(6) .
C48 C49 1.376(7) .
C48 C47 1.377(7) .
C48 C51 1.506(7) .
N38 C32 1.425(6) .
N38 C45 1.428(6) .
N38 C39 1.432(6) .
C49 C50 1.389(8) .
C20 C19 1.390(7) .
C20 C23 1.483(6) .
C22 C17 1.375(7) .
C35 C36 1.375(6) .
C35 C34 1.388(6) .
C35 C57 1.503(6) .
C36 C37 1.370(6) .
C39 C40 1.393(8) .
C39 C44 1.394(7) .
C45 C46 1.379(7) 4_566
C45 C50 1.403(7) 4_566
C47 C46 1.386(7) .
C17 C18 1.372(7) .
C37 C32 1.397(7) .
O56 C54 1.268(10) .
C34 C33 1.388(7) .
C16 C15 1.390(7) .
C13 C14 1.387(7) .
C14 C15 1.368(7) .
C14 C26 1.492(6) 2_645
C57 O58 1.250(5) 3_665
C8 C7 1.372(8) .
C8 C9 1.384(7) .
C33 C32 1.396(7) .
C7 C6 1.404(8) .
C7 C29 1.486(7) .
C19 C18 1.391(7) .
C26 C14 1.492(6) 2_655
C46 C45 1.379(7) 4_565
C4 C5 1.374(7) .
C4 C9 1.386(8) .
O55 C54 1.258(9) .
C40 C41 1.373(7) .
C50 C45 1.403(7) 4_565
C44 C43 1.417(8) .
C29 O30 1.180(6) 1_455
C6 C5 1.389(7) .
C41 C42 1.370(9) .
C43 C42 1.361(10) .
C42 C54 1.530(9) 3_666
C54 C42 1.530(9) 3_666
